data_2222149
loop_
_publ_author_name
'Ramos Silva, Manuela'
'Silva, Joana A.'
'Matos Beja, Ana'
'Sobral, Abilio J. F.N.'

_publ_section_title <i>N</i>,<i>N</i>'-Bis[(<i>E</i>)-(6-methyl-2-pyridyl)methylene]hexane-1,6-diamine
_journal_coeditor_code SU2109
_journal_issue 6
_journal_name_full 'Acta Crystallographica Section E'
_journal_page_first o1255
_journal_paper_doi 10.1107/S1600536809016730
_journal_volume 65
_journal_year 2009
_chemical_formula_iupac 'C20 H26 N4'
_chemical_formula_moiety 'C20 H26 N4'
_chemical_formula_sum 'C20 H26 N4'
_chemical_formula_weight 322.45
_chemical_name_systematic
;
<i>N</i>,<i>N</i>'-Bis[(<i>E</i>)-(6-methyl-2-pyridyl)methylene]hexane-
1,6-diamine
;
_space_group_IT_number 61
_symmetry_cell_setting orthorhombic
_symmetry_space_group_name_Hall '-P 2ac 2ab'
_symmetry_space_group_name_H-M 'P b c a'
_atom_sites_solution_hydrogens geom
_atom_sites_solution_primary direct
_atom_sites_solution_secondary difmap
_audit_creation_method SHELXL-97
_cell_angle_alpha 90.00
_cell_angle_beta 90.00
_cell_angle_gamma 90.00
_cell_formula_units_Z 4
_cell_length_a 7.2713(10)
_cell_length_b 12.6671(18)
_cell_length_c 20.458(3)
_cell_measurement_reflns_used 546
_cell_measurement_temperature 293(2)
_cell_measurement_theta_max 20.33
_cell_measurement_theta_min 3.22
_cell_volume 1884.3(5)
_computing_cell_refinement 'SAINT (Bruker, 2003)'
_computing_data_collection 'SMART (Bruker, 2003)'
_computing_data_reduction 'SAINT (Bruker, 2003)'
_computing_molecular_graphics 'ORTEPII (Johnson, 1976)'
_computing_publication_material 'SHELXL97 (Sheldrick, 2008)'
_computing_structure_refinement 'SHELXL97 (Sheldrick, 2008)'
_computing_structure_solution 'SHELXS97 (Sheldrick, 2008)'
_diffrn_ambient_temperature 293(2)
_diffrn_measured_fraction_theta_full 0.995
_diffrn_measured_fraction_theta_max 0.980
_diffrn_measurement_device_type 'Bruker APEX CCD area-detector'
_diffrn_measurement_method '\f and \w'
_diffrn_radiation_monochromator graphite
_diffrn_radiation_source 'fine-focus sealed tube'
_diffrn_radiation_type MoK\a
_diffrn_radiation_wavelength 0.71073
_diffrn_reflns_av_R_equivalents 0.0660
_diffrn_reflns_av_sigmaI/netI 0.0894
_diffrn_reflns_limit_h_max 8
_diffrn_reflns_limit_h_min -9
_diffrn_reflns_limit_k_max 12
_diffrn_reflns_limit_k_min -16
_diffrn_reflns_limit_l_max 25
_diffrn_reflns_limit_l_min -22
_diffrn_reflns_number 7591
_diffrn_reflns_theta_full 25.00
_diffrn_reflns_theta_max 28.34
_diffrn_reflns_theta_min 1.99
_exptl_absorpt_coefficient_mu 0.069
_exptl_absorpt_correction_T_max 0.991
_exptl_absorpt_correction_T_min 0.891
_exptl_absorpt_correction_type multi-scan
_exptl_absorpt_process_details '(SADABS; Sheldrick, 2000)'
_exptl_crystal_colour yellow
_exptl_crystal_density_diffrn 1.137
_exptl_crystal_density_method 'not measured'
_exptl_crystal_description prism
_exptl_crystal_F_000 696
_exptl_crystal_size_max 0.17
_exptl_crystal_size_mid 0.12
_exptl_crystal_size_min 0.09
_refine_diff_density_max 0.122
_refine_diff_density_min -0.145
_refine_ls_extinction_method none
_refine_ls_goodness_of_fit_ref 0.884
_refine_ls_hydrogen_treatment constr
_refine_ls_matrix_type full
_refine_ls_number_parameters 111
_refine_ls_number_reflns 2308
_refine_ls_number_restraints 0
_refine_ls_restrained_S_all 0.884
_refine_ls_R_factor_all 0.2091
_refine_ls_R_factor_gt 0.0562
_refine_ls_shift/su_max 0.000
_refine_ls_shift/su_mean 0.000
_refine_ls_structure_factor_coef Fsqd
_refine_ls_weighting_details 'calc w=1/[\s^2^(Fo^2^)+(0.0774P)^2^] where P=(Fo^2^+2Fc^2^)/3'
_refine_ls_weighting_scheme calc
_refine_ls_wR_factor_gt 0.1253
_refine_ls_wR_factor_ref 0.1841
_reflns_number_gt 742
_reflns_number_total 2308
_reflns_threshold_expression I>2\s(I)
_cod_data_source_file su2109.cif
_cod_data_source_block I
_cod_database_code 2222149
_cod_database_fobs_code 2222149

loop_
_symmetry_equiv_pos_as_xyz
'x, y, z'
'-x+1/2, -y, z+1/2'
'x+1/2, -y+1/2, -z'
'-x, y+1/2, -z+1/2'
'-x, -y, -z'
'x-1/2, y, -z-1/2'
'-x-1/2, y-1/2, z'
'x, -y-1/2, z-1/2'

loop_
_atom_site_type_symbol
_atom_site_label
_atom_site_fract_x
_atom_site_fract_y
_atom_site_fract_z
_atom_site_U_iso_or_equiv
_atom_site_adp_type
_atom_site_calc_flag
_atom_site_refinement_flags
_atom_site_occupancy
_atom_site_disorder_assembly
_atom_site_disorder_group
N N2 0.1193(3) 0.29540(19) 0.10261(10) 0.0731(7) Uani d . 1 . .
C C1 0.0485(4) 0.4665(2) 0.14588(13) 0.0633(8) Uani d . 1 . .
N N1 -0.0101(3) 0.56245(18) 0.12827(10) 0.0667(7) Uani d . 1 . .
C C5 -0.0300(4) 0.6357(2) 0.17502(13) 0.0683(8) Uani d . 1 . .
C C10 0.0506(4) 0.05151(18) -0.00364(12) 0.0711(8) Uani d . 1 . .
H H10A 0.0034 0.0880 -0.0418 0.085 Uiso calc R 1 . .
H H10B 0.1796 0.0366 -0.0115 0.085 Uiso calc R 1 . .
C C9 0.0355(4) 0.1241(2) 0.05473(12) 0.0719(8) Uani d . 1 . .
H H9A -0.0932 0.1400 0.0624 0.086 Uiso calc R 1 . .
H H9B 0.0820 0.0877 0.0930 0.086 Uiso calc R 1 . .
C C2 0.0901(4) 0.4398(2) 0.20945(14) 0.0792(9) Uani d . 1 . .
H H2 0.1312 0.3724 0.2199 0.095 Uiso calc R 1 . .
C C7 0.0688(4) 0.3890(2) 0.09307(13) 0.0674(8) Uani d . 1 . .
H H7 0.0430 0.4102 0.0505 0.081 Uiso calc R 1 . .
C C8 0.1391(4) 0.2259(2) 0.04644(12) 0.0760(9) Uani d . 1 . .
H H8A 0.2684 0.2104 0.0399 0.091 Uiso calc R 1 . .
H H8B 0.0945 0.2619 0.0077 0.091 Uiso calc R 1 . .
C C6 -0.0943(5) 0.7425(2) 0.15397(13) 0.0892(10) Uani d . 1 . .
H H6A 0.0012 0.7933 0.1616 0.134 Uiso calc R 1 . .
H H6B -0.2018 0.7617 0.1785 0.134 Uiso calc R 1 . .
H H6C -0.1238 0.7411 0.1082 0.134 Uiso calc R 1 . .
C C4 0.0072(4) 0.6140(2) 0.23978(14) 0.0762(9) Uani d . 1 . .
H H4 -0.0095 0.6658 0.2715 0.091 Uiso calc R 1 . .
C C3 0.0690(4) 0.5156(3) 0.25715(14) 0.0852(10) Uani d . 1 . .
H H3 0.0963 0.5002 0.3005 0.102 Uiso calc R 1 . .

loop_
_atom_site_aniso_label
_atom_site_aniso_U_11
_atom_site_aniso_U_22
_atom_site_aniso_U_33
_atom_site_aniso_U_12
_atom_site_aniso_U_13
_atom_site_aniso_U_23
N2 0.0935(18) 0.0568(16) 0.0689(14) -0.0005(13) -0.0027(13) -0.0059(12)
C1 0.071(2) 0.061(2) 0.0577(16) -0.0117(15) 0.0005(15) -0.0023(14)
N1 0.0852(17) 0.0543(15) 0.0605(13) -0.0067(13) 0.0013(12) -0.0032(12)
C5 0.080(2) 0.064(2) 0.0614(17) -0.0082(16) -0.0006(16) -0.0020(15)
C10 0.091(2) 0.0550(18) 0.0675(16) 0.0042(15) 0.0070(17) 0.0000(14)
C9 0.091(2) 0.0575(18) 0.0677(17) 0.0042(17) 0.0051(16) -0.0029(14)
C2 0.101(3) 0.067(2) 0.0701(19) -0.0010(18) -0.0052(18) -0.0026(17)
C7 0.081(2) 0.061(2) 0.0605(16) -0.0091(16) -0.0001(15) -0.0005(15)
C8 0.097(2) 0.065(2) 0.0654(17) 0.0011(17) 0.0064(16) -0.0070(15)
C6 0.130(3) 0.061(2) 0.0771(18) 0.0014(19) 0.000(2) -0.0048(16)
C4 0.095(2) 0.068(2) 0.0651(19) -0.0068(19) -0.0056(16) -0.0116(15)
C3 0.114(3) 0.081(2) 0.0602(17) -0.004(2) -0.0119(18) 0.0020(18)

loop_
_atom_type_symbol
_atom_type_description
_atom_type_scat_dispersion_real
_atom_type_scat_dispersion_imag
_atom_type_scat_source
C C 0.0033 0.0016 'International Tables Vol C Tables 4.2.6.8 and 6.1.1.4'
H H 0.0000 0.0000 'International Tables Vol C Tables 4.2.6.8 and 6.1.1.4'
N N 0.0061 0.0033 'International Tables Vol C Tables 4.2.6.8 and 6.1.1.4'

loop_
_geom_angle_atom_site_label_1
_geom_angle_atom_site_label_2
_geom_angle_atom_site_label_3
_geom_angle_site_symmetry_1
_geom_angle_site_symmetry_3
_geom_angle
_geom_angle_publ_flag
C7 N2 C8 . . 118.5(2) ?
N1 C1 C2 . . 123.2(3) ?
N1 C1 C7 . . 116.2(2) ?
C2 C1 C7 . . 120.6(3) ?
C1 N1 C5 . . 118.1(2) ?
N1 C5 C4 . . 121.7(3) ?
N1 C5 C6 . . 117.1(2) ?
C4 C5 C6 . . 121.2(3) ?
C10 C10 C9 5 . 114.4(3) ?
C10 C10 H10A 5 . 108.7 ?
C9 C10 H10A . . 108.7 ?
C10 C10 H10B 5 . 108.7 ?
C9 C10 H10B . . 108.7 ?
H10A C10 H10B . . 107.6 ?
C8 C9 C10 . . 113.3(2) ?
C8 C9 H9A . . 108.9 ?
C10 C9 H9A . . 108.9 ?
C8 C9 H9B . . 108.9 ?
C10 C9 H9B . . 108.9 ?
H9A C9 H9B . . 107.7 ?
C3 C2 C1 . . 118.3(3) ?
C3 C2 H2 . . 120.9 ?
C1 C2 H2 . . 120.9 ?
N2 C7 C1 . . 123.1(3) ?
N2 C7 H7 . . 118.5 ?
C1 C7 H7 . . 118.5 ?
N2 C8 C9 . . 112.4(2) ?
N2 C8 H8A . . 109.1 ?
C9 C8 H8A . . 109.1 ?
N2 C8 H8B . . 109.1 ?
C9 C8 H8B . . 109.1 ?
H8A C8 H8B . . 107.9 ?
C5 C6 H6A . . 109.5 ?
C5 C6 H6B . . 109.5 ?
H6A C6 H6B . . 109.5 ?
C5 C6 H6C . . 109.5 ?
H6A C6 H6C . . 109.5 ?
H6B C6 H6C . . 109.5 ?
C3 C4 C5 . . 119.6(3) ?
C3 C4 H4 . . 120.2 ?
C5 C4 H4 . . 120.2 ?
C4 C3 C2 . . 119.1(3) ?
C4 C3 H3 . . 120.5 ?
C2 C3 H3 . . 120.5 ?

loop_
_geom_bond_atom_site_label_1
_geom_bond_atom_site_label_2
_geom_bond_site_symmetry_2
_geom_bond_distance
_geom_bond_publ_flag
N2 C7 . 1.257(3) ?
N2 C8 . 1.455(3) ?
C1 N1 . 1.338(3) ?
C1 C2 . 1.377(4) ?
C1 C7 . 1.467(4) ?
N1 C5 . 1.340(3) ?
C5 C4 . 1.380(4) ?
C5 C6 . 1.495(4) ?
C10 C10 5 1.506(5) ?
C10 C9 . 1.511(3) ?
C10 H10A . 0.9700 ?
C10 H10B . 0.9700 ?
C9 C8 . 1.503(3) ?
C9 H9A . 0.9700 ?
C9 H9B . 0.9700 ?
C2 C3 . 1.377(4) ?
C2 H2 . 0.9300 ?
C7 H7 . 0.9300 ?
C8 H8A . 0.9700 ?
C8 H8B . 0.9700 ?
C6 H6A . 0.9600 ?
C6 H6B . 0.9600 ?
C6 H6C . 0.9600 ?
C4 C3 . 1.373(4) ?
C4 H4 . 0.9300 ?
C3 H3 . 0.9300 ?

loop_
_geom_torsion_atom_site_label_1
_geom_torsion_atom_site_label_2
_geom_torsion_atom_site_label_3
_geom_torsion_atom_site_label_4
_geom_torsion_site_symmetry_1
_geom_torsion_site_symmetry_2
_geom_torsion_site_symmetry_3
_geom_torsion_site_symmetry_4
_geom_torsion
_geom_torsion_publ_flag
C2 C1 N1 C5 . . . . -0.4(4) ?
C7 C1 N1 C5 . . . . -179.8(2) ?
C1 N1 C5 C4 . . . . -0.3(4) ?
C1 N1 C5 C6 . . . . 179.6(3) ?
C10 C10 C9 C8 5 . . . 179.5(3) ?
N1 C1 C2 C3 . . . . 0.4(5) ?
C7 C1 C2 C3 . . . . 179.9(3) ?
C8 N2 C7 C1 . . . . -178.5(2) ?
N1 C1 C7 N2 . . . . -178.7(3) ?
C2 C1 C7 N2 . . . . 1.9(4) ?
C7 N2 C8 C9 . . . . -127.9(3) ?
C10 C9 C8 N2 . . . . 178.8(2) ?
N1 C5 C4 C3 . . . . 1.0(4) ?
C6 C5 C4 C3 . . . . -178.9(3) ?
C5 C4 C3 C2 . . . . -0.9(5) ?
C1 C2 C3 C4 . . . . 0.3(5) ?
